data_7035710
loop_
_publ_author_name
'Z\'abransk\'y, Martin'
'C\'isa\<rov\'a, Ivana'
'\<St\<epni\<cka, Petr'

_publ_section_title
;
 Ferrocenylmethylation reactions with a phosphinoferrocene betaine.
;
_journal_issue 32
_journal_name_full 'Dalton transactions (Cambridge, England : 2003)'
_journal_page_first 14494
_journal_page_last 14506
_journal_paper_doi 10.1039/c5dt01877c
_journal_volume 44
_journal_year 2015
_chemical_formula_moiety 'C23 H21 Fe P'
_chemical_formula_sum 'C23 H21 Fe P'
_chemical_formula_weight 384.22
_space_group_crystal_system monoclinic
_space_group_IT_number 14
_space_group_name_Hall '-P 2ybc'
_space_group_name_H-M_alt 'P 1 21/c 1'
_atom_sites_solution_hydrogens geom
_atom_sites_solution_primary direct
_atom_sites_solution_secondary difmap
_audit_creation_method SHELXL-97
_audit_update_record
;
2015-05-15 deposited with the CCDC.
2015-07-08 downloaded from the CCDC.
;
_cell_angle_alpha 90.00
_cell_angle_beta 107.3310(10)
_cell_angle_gamma 90.00
_cell_formula_units_Z 4
_cell_length_a 8.7389(2)
_cell_length_b 16.9638(4)
_cell_length_c 13.0688(3)
_cell_measurement_reflns_used 9071
_cell_measurement_temperature 150(2)
_cell_measurement_theta_max 27.50
_cell_measurement_theta_min 2.72
_cell_volume 1849.43(7)
_computing_cell_refinement 'SAINT V8.32B (Bruker AXS Inc., 2013)'
_computing_data_collection 'Bruker APEX2'
_computing_data_reduction 'SAINT V8.32B (Bruker AXS Inc., 2013)'
_computing_molecular_graphics 'PLATON (Spek, 2003)'
_computing_publication_material 'PLATON (Spek, 2003)'
_computing_structure_refinement 'SHELXL-97 (Sheldrick, 2008)'
_computing_structure_solution 'SHELXS-97 (Sheldrick, 2008)'
_diffrn_ambient_temperature 150(2)
_diffrn_measured_fraction_theta_full 1.000
_diffrn_measured_fraction_theta_max 1.000
_diffrn_measurement_device_type 'Bruker APEX-II CCD'
_diffrn_measurement_method '\f and \w scans'
_diffrn_radiation_monochromator graphite
_diffrn_radiation_source 'fine-focus sealed tube'
_diffrn_radiation_type MoK\a
_diffrn_radiation_wavelength 0.71073
_diffrn_reflns_av_R_equivalents 0.0207
_diffrn_reflns_av_sigmaI/netI 0.0182
_diffrn_reflns_limit_h_max 11
_diffrn_reflns_limit_h_min -10
_diffrn_reflns_limit_k_max 22
_diffrn_reflns_limit_k_min -19
_diffrn_reflns_limit_l_max 15
_diffrn_reflns_limit_l_min -16
_diffrn_reflns_number 17737
_diffrn_reflns_theta_full 27.50
_diffrn_reflns_theta_max 27.50
_diffrn_reflns_theta_min 2.03
_exptl_absorpt_coefficient_mu 0.904
_exptl_absorpt_correction_T_max 0.8689
_exptl_absorpt_correction_T_min 0.6558
_exptl_absorpt_correction_type multi-scan
_exptl_absorpt_process_details 'SADABS V2012/1 (Bruker AXS Inc.)'
_exptl_crystal_colour orange
_exptl_crystal_density_diffrn 1.380
_exptl_crystal_density_method 'not measured'
_exptl_crystal_description plate
_exptl_crystal_F_000 800
_exptl_crystal_size_max 0.51
_exptl_crystal_size_mid 0.34
_exptl_crystal_size_min 0.16
_refine_diff_density_max 0.490
_refine_diff_density_min -0.302
_refine_diff_density_rms 0.044
_refine_ls_extinction_method none
_refine_ls_goodness_of_fit_ref 1.044
_refine_ls_hydrogen_treatment constr
_refine_ls_matrix_type full
_refine_ls_number_parameters 227
_refine_ls_number_reflns 4242
_refine_ls_number_restraints 0
_refine_ls_restrained_S_all 1.044
_refine_ls_R_factor_all 0.0330
_refine_ls_R_factor_gt 0.0273
_refine_ls_shift/su_max 0.004
_refine_ls_shift/su_mean 0.000
_refine_ls_structure_factor_coef Fsqd
_refine_ls_weighting_details 'calc w=1/[\s^2^(Fo^2^)+(0.0352P)^2^+0.7172P] where P=(Fo^2^+2Fc^2^)/3'
_refine_ls_weighting_scheme calc
_refine_ls_wR_factor_gt 0.0692
_refine_ls_wR_factor_ref 0.0722
_reflns_number_gt 3747
_reflns_number_total 4242
_reflns_threshold_expression >2sigma(I)
_cod_data_source_file c5dt01877c2.cif
_cod_data_source_block za157a
_cod_depositor_comments 'Adding full bibliography for 7035709--7035719.cif.'
_cod_database_code 7035710

loop_
_space_group_symop_id
_space_group_symop_operation_xyz
1 'x, y, z'
2 '-x, y+1/2, -z+1/2'
3 '-x, -y, -z'
4 'x, -y-1/2, z-1/2'

loop_
_atom_site_label
_atom_site_type_symbol
_atom_site_fract_x
_atom_site_fract_y
_atom_site_fract_z
_atom_site_U_iso_or_equiv
_atom_site_adp_type
_atom_site_occupancy
_atom_site_symmetry_multiplicity
_atom_site_calc_flag
_atom_site_refinement_flags
Fe Fe 0.74278(3) 1.104135(13) 0.324858(16) 0.02703(8) Uani 1 1 d .
P P 0.75561(4) 0.91196(2) 0.24444(3) 0.02407(9) Uani 1 1 d .
C1 C 0.56309(19) 1.10612(9) 0.39616(12) 0.0279(3) Uani 1 1 d .
C2 C 0.68648(19) 1.05299(10) 0.45043(11) 0.0308(3) Uani 1 1 d .
H2 H 0.6734 0.9982 0.4603 0.037 Uiso 1 1 calc R
C3 C 0.8331(2) 1.09569(11) 0.48761(13) 0.0378(4) Uani 1 1 d .
H3 H 0.9345 1.0746 0.5261 0.045 Uiso 1 1 calc R
C4 C 0.7997(2) 1.17569(11) 0.45649(13) 0.0370(4) Uani 1 1 d .
H4 H 0.8753 1.2176 0.4709 0.044 Uiso 1 1 calc R
C5 C 0.63413(19) 1.18219(10) 0.40031(12) 0.0317(3) Uani 1 1 d .
H5 H 0.5798 1.2292 0.3705 0.038 Uiso 1 1 calc R
C6 C 0.76381(17) 1.01703(9) 0.22242(11) 0.0270(3) Uani 1 1 d .
C7 C 0.9095(2) 1.06198(11) 0.25811(13) 0.0379(4) Uani 1 1 d .
H7 H 1.0123 1.0418 0.2956 0.045 Uiso 1 1 calc R
C8 C 0.8728(3) 1.14178(11) 0.22751(15) 0.0475(5) Uani 1 1 d .
H8 H 0.9471 1.1842 0.2412 0.057 Uiso 1 1 calc R
C9 C 0.7070(3) 1.14734(10) 0.17318(13) 0.0422(4) Uani 1 1 d .
H9 H 0.6507 1.1940 0.1440 0.051 Uiso 1 1 calc R
C10 C 0.6391(2) 1.07094(9) 0.16982(11) 0.0305(3) Uani 1 1 d .
H10 H 0.5295 1.0578 0.1380 0.037 Uiso 1 1 calc R
C11 C 0.3899(2) 1.08699(10) 0.34464(14) 0.0344(4) Uani 1 1 d .
H11A H 0.3795 1.0316 0.3224 0.041 Uiso 1 1 calc R
H11B H 0.3470 1.1208 0.2818 0.041 Uiso 1 1 calc R
H11C H 0.3299 1.0961 0.3961 0.041 Uiso 1 1 calc R
C12 C 0.77759(16) 0.87317(9) 0.11802(11) 0.0239(3) Uani 1 1 d .
C13 C 0.77108(18) 0.79144(10) 0.10400(13) 0.0319(3) Uani 1 1 d .
H13 H 0.7489 0.7586 0.1567 0.038 Uiso 1 1 calc R
C14 C 0.7967(2) 0.75792(10) 0.01372(14) 0.0386(4) Uani 1 1 d .
H14 H 0.7917 0.7023 0.0049 0.046 Uiso 1 1 calc R
C15 C 0.82927(19) 0.80503(11) -0.06336(13) 0.0389(4) Uani 1 1 d .
H15 H 0.8467 0.7818 -0.1251 0.047 Uiso 1 1 calc R
C16 C 0.83660(19) 0.88599(11) -0.05061(13) 0.0348(4) Uani 1 1 d .
H16 H 0.8592 0.9185 -0.1035 0.042 Uiso 1 1 calc R
C17 C 0.81082(17) 0.91994(10) 0.04008(12) 0.0287(3) Uani 1 1 d .
H17 H 0.8160 0.9756 0.0486 0.034 Uiso 1 1 calc R
C18 C 0.54095(16) 0.89483(8) 0.22200(11) 0.0216(3) Uani 1 1 d .
C19 C 0.48963(18) 0.87226(9) 0.30884(12) 0.0268(3) Uani 1 1 d .
H19 H 0.5659 0.8661 0.3774 0.032 Uiso 1 1 calc R
C20 C 0.3286(2) 0.85873(9) 0.29656(14) 0.0329(3) Uani 1 1 d .
H20 H 0.2949 0.8441 0.3566 0.039 Uiso 1 1 calc R
C21 C 0.21742(19) 0.86659(10) 0.19666(15) 0.0370(4) Uani 1 1 d .
H21 H 0.1071 0.8574 0.1880 0.044 Uiso 1 1 calc R
C22 C 0.26684(19) 0.88791(9) 0.10904(14) 0.0338(4) Uani 1 1 d .
H22 H 0.1903 0.8929 0.0403 0.041 Uiso 1 1 calc R
C23 C 0.42728(17) 0.90199(8) 0.12137(12) 0.0259(3) Uani 1 1 d .
H23 H 0.4604 0.9166 0.0610 0.031 Uiso 1 1 calc R

loop_
_atom_site_aniso_label
_atom_site_aniso_U_11
_atom_site_aniso_U_22
_atom_site_aniso_U_33
_atom_site_aniso_U_23
_atom_site_aniso_U_13
_atom_site_aniso_U_12
Fe 0.03076(13) 0.03104(13) 0.02117(12) -0.00560(8) 0.01061(9) -0.00911(9)
P 0.01828(17) 0.0329(2) 0.01987(18) 0.00046(14) 0.00393(13) -0.00008(14)
C1 0.0330(8) 0.0309(8) 0.0224(7) -0.0032(6) 0.0122(6) -0.0046(6)
C2 0.0386(8) 0.0352(8) 0.0203(7) -0.0004(6) 0.0116(6) 0.0002(7)
C3 0.0337(9) 0.0563(11) 0.0215(7) -0.0081(7) 0.0052(6) 0.0015(7)
C4 0.0386(9) 0.0440(9) 0.0308(8) -0.0163(7) 0.0139(7) -0.0139(7)
C5 0.0387(9) 0.0297(8) 0.0293(8) -0.0054(6) 0.0145(7) -0.0051(6)
C6 0.0287(7) 0.0334(8) 0.0211(7) -0.0062(6) 0.0106(6) -0.0070(6)
C7 0.0341(9) 0.0508(10) 0.0350(9) -0.0143(8) 0.0197(7) -0.0167(8)
C8 0.0654(13) 0.0469(11) 0.0431(10) -0.0159(8) 0.0358(9) -0.0299(9)
C9 0.0716(13) 0.0334(9) 0.0270(8) -0.0013(7) 0.0231(8) -0.0106(8)
C10 0.0425(9) 0.0310(8) 0.0188(7) -0.0019(6) 0.0105(6) -0.0046(7)
C11 0.0327(8) 0.0338(8) 0.0379(9) -0.0022(7) 0.0121(7) -0.0046(7)
C12 0.0137(6) 0.0339(8) 0.0229(7) -0.0018(6) 0.0037(5) 0.0008(5)
C13 0.0255(7) 0.0345(8) 0.0367(8) -0.0022(7) 0.0107(6) -0.0031(6)
C14 0.0316(8) 0.0375(9) 0.0462(10) -0.0128(8) 0.0108(7) -0.0022(7)
C15 0.0297(8) 0.0560(11) 0.0304(8) -0.0134(8) 0.0081(6) 0.0035(7)
C16 0.0287(8) 0.0522(10) 0.0248(7) 0.0012(7) 0.0098(6) 0.0045(7)
C17 0.0248(7) 0.0345(8) 0.0260(7) 0.0004(6) 0.0064(6) 0.0032(6)
C18 0.0200(6) 0.0219(7) 0.0231(7) 0.0010(5) 0.0068(5) 0.0001(5)
C19 0.0328(8) 0.0246(7) 0.0246(7) 0.0007(6) 0.0112(6) 0.0001(6)
C20 0.0393(9) 0.0263(8) 0.0426(9) 0.0004(7) 0.0266(7) -0.0015(6)
C21 0.0231(7) 0.0302(8) 0.0619(11) 0.0022(8) 0.0191(7) 0.0000(6)
C22 0.0214(7) 0.0332(8) 0.0413(9) 0.0066(7) 0.0008(6) 0.0002(6)
C23 0.0225(7) 0.0295(8) 0.0249(7) 0.0049(6) 0.0060(6) -0.0004(6)

loop_
_atom_type_symbol
_atom_type_description
_atom_type_scat_dispersion_real
_atom_type_scat_dispersion_imag
_atom_type_scat_source
C C 0.0033 0.0016 'International Tables Vol C Tables 4.2.6.8 and 6.1.1.4'
H H 0.0000 0.0000 'International Tables Vol C Tables 4.2.6.8 and 6.1.1.4'
P P 0.1023 0.0942 'International Tables Vol C Tables 4.2.6.8 and 6.1.1.4'
Fe Fe 0.3463 0.8444 'International Tables Vol C Tables 4.2.6.8 and 6.1.1.4'

loop_
_geom_angle_atom_site_label_1
_geom_angle_atom_site_label_2
_geom_angle_atom_site_label_3
_geom_angle
C10 Fe C7 68.91(7)
C10 Fe C6 41.14(6)
C7 Fe C6 41.29(6)
C10 Fe C3 159.44(7)
C7 Fe C3 108.53(7)
C6 Fe C3 123.43(7)
C10 Fe C2 122.66(6)
C7 Fe C2 124.69(7)
C6 Fe C2 108.08(6)
C3 Fe C2 40.85(7)
C10 Fe C4 157.93(7)
C7 Fe C4 122.92(7)
C6 Fe C4 159.56(7)
C3 Fe C4 40.75(7)
C2 Fe C4 68.41(7)
C10 Fe C8 68.43(7)
C7 Fe C8 40.74(8)
C6 Fe C8 69.03(6)
C3 Fe C8 123.81(8)
C2 Fe C8 160.85(8)
C4 Fe C8 107.31(7)
C10 Fe C5 121.70(7)
C7 Fe C5 158.01(7)
C6 Fe C5 158.63(6)
C3 Fe C5 68.53(7)
C2 Fe C5 68.29(6)
C4 Fe C5 40.61(7)
C8 Fe C5 121.44(7)
C10 Fe C9 40.69(6)
C7 Fe C9 68.52(8)
C6 Fe C9 68.99(7)
C3 Fe C9 159.03(7)
C2 Fe C9 157.82(7)
C4 Fe C9 122.09(7)
C8 Fe C9 40.44(8)
C5 Fe C9 106.01(7)
C10 Fe C1 106.40(6)
C7 Fe C1 160.39(7)
C6 Fe C1 122.77(6)
C3 Fe C1 68.80(7)
C2 Fe C1 40.66(6)
C4 Fe C1 68.59(6)
C8 Fe C1 156.98(8)
C5 Fe C1 40.74(6)
C9 Fe C1 121.12(7)
C6 P C18 102.57(6)
C6 P C12 100.93(7)
C18 P C12 100.09(6)
C2 C1 C5 107.32(14)
C2 C1 C11 126.98(14)
C5 C1 C11 125.69(15)
C2 C1 Fe 69.32(9)
C5 C1 Fe 69.43(9)
C11 C1 Fe 126.89(11)
C1 C2 C3 108.60(14)
C1 C2 Fe 70.02(8)
C3 C2 Fe 69.56(9)
C1 C2 H2 125.7
C3 C2 H2 125.7
Fe C2 H2 126.3
C4 C3 C2 107.50(15)
C4 C3 Fe 69.66(9)
C2 C3 Fe 69.59(9)
C4 C3 H3 126.2
C2 C3 H3 126.2
Fe C3 H3 126.1
C5 C4 C3 108.23(15)
C5 C4 Fe 69.83(9)
C3 C4 Fe 69.59(9)
C5 C4 H4 125.9
C3 C4 H4 125.9
Fe C4 H4 126.3
C4 C5 C1 108.34(15)
C4 C5 Fe 69.56(9)
C1 C5 Fe 69.83(9)
C4 C5 H5 125.8
C1 C5 H5 125.8
Fe C5 H5 126.4
C10 C6 C7 106.91(14)
C10 C6 P 130.13(11)
C7 C6 P 122.95(13)
C10 C6 Fe 69.37(8)
C7 C6 Fe 69.31(9)
P C6 Fe 126.42(8)
C8 C7 C6 108.10(16)
C8 C7 Fe 69.89(10)
C6 C7 Fe 69.40(9)
C8 C7 H7 126.0
C6 C7 H7 126.0
Fe C7 H7 126.3
C9 C8 C7 108.43(15)
C9 C8 Fe 69.92(10)
C7 C8 Fe 69.37(9)
C9 C8 H8 125.8
C7 C8 H8 125.8
Fe C8 H8 126.5
C8 C9 C10 108.10(17)
C8 C9 Fe 69.63(10)
C10 C9 Fe 69.24(9)
C8 C9 H9 125.9
C10 C9 H9 125.9
Fe C9 H9 126.8
C9 C10 C6 108.46(15)
C9 C10 Fe 70.07(9)
C6 C10 Fe 69.49(8)
C9 C10 H10 125.8
C6 C10 H10 125.8
Fe C10 H10 126.3
C1 C11 H11A 109.5
C1 C11 H11B 109.5
H11A C11 H11B 109.5
C1 C11 H11C 109.5
H11A C11 H11C 109.5
H11B C11 H11C 109.5
C17 C12 C13 118.69(14)
C17 C12 P 123.69(12)
C13 C12 P 117.47(11)
C14 C13 C12 120.53(15)
C14 C13 H13 119.7
C12 C13 H13 119.7
C15 C14 C13 120.27(16)
C15 C14 H14 119.9
C13 C14 H14 119.9
C14 C15 C16 119.95(15)
C14 C15 H15 120.0
C16 C15 H15 120.0
C15 C16 C17 119.93(16)
C15 C16 H16 120.0
C17 C16 H16 120.0
C12 C17 C16 120.62(15)
C12 C17 H17 119.7
C16 C17 H17 119.7
C19 C18 C23 118.67(13)
C19 C18 P 118.41(11)
C23 C18 P 122.91(11)
C20 C19 C18 120.87(14)
C20 C19 H19 119.6
C18 C19 H19 119.6
C21 C20 C19 119.79(14)
C21 C20 H20 120.1
C19 C20 H20 120.1
C20 C21 C22 120.06(14)
C20 C21 H21 120.0
C22 C21 H21 120.0
C23 C22 C21 120.19(15)
C23 C22 H22 119.9
C21 C22 H22 119.9
C22 C23 C18 120.41(14)
C22 C23 H23 119.8
C18 C23 H23 119.8

loop_
_geom_bond_atom_site_label_1
_geom_bond_atom_site_label_2
_geom_bond_distance
Fe C10 2.0371(15)
Fe C7 2.0373(17)
Fe C6 2.0386(14)
Fe C3 2.0414(16)
Fe C2 2.0418(15)
Fe C4 2.0422(15)
Fe C8 2.0443(16)
Fe C5 2.0457(16)
Fe C9 2.0481(16)
Fe C1 2.0511(15)
P C6 1.8103(16)
P C18 1.8335(14)
P C12 1.8408(15)
C1 C2 1.422(2)
C1 C5 1.426(2)
C1 C11 1.497(2)
C2 C3 1.425(2)
C2 H2 0.9500
C3 C4 1.422(3)
C3 H3 0.9500
C4 C5 1.418(2)
C4 H4 0.9500
C5 H5 0.9500
C6 C10 1.432(2)
C6 C7 1.437(2)
C7 C8 1.421(3)
C7 H7 0.9500
C8 C9 1.415(3)
C8 H8 0.9500
C9 C10 1.421(2)
C9 H9 0.9500
C10 H10 0.9500
C11 H11A 0.9800
C11 H11B 0.9800
C11 H11C 0.9800
C12 C17 1.388(2)
C12 C13 1.397(2)
C13 C14 1.387(2)
C13 H13 0.9500
C14 C15 1.380(3)
C14 H14 0.9500
C15 C16 1.383(3)
C15 H15 0.9500
C16 C17 1.395(2)
C16 H16 0.9500
C17 H17 0.9500
C18 C19 1.3924(19)
C18 C23 1.397(2)
C19 C20 1.387(2)
C19 H19 0.9500
C20 C21 1.382(2)
C20 H20 0.9500
C21 C22 1.387(2)
C21 H21 0.9500
C22 C23 1.384(2)
C22 H22 0.9500
C23 H23 0.9500
